data_8105809
loop_
_publ_author_name
'Mi, Xia'
'Zhang, Jingyu'
'Yang, Jing'

_publ_section_title
;
 (Z)-N-tert-butyl-1-(2-(3,5-dichlorobenzamido)phenyl) methanimine oxide,
 C18H18Cl2N2O2
;
_journal_issue 4
_journal_name_full 'Zeitschrift f\"ur Kristallographie - New Crystal Structures'
_journal_page_first 653
_journal_page_last 654
_journal_paper_doi 10.1515/ncrs-2019-0005
_journal_volume 234
_journal_year 2019
_chemical_formula_moiety 'C18 H18 Cl2 N2 O2'
_chemical_formula_sum 'C18 H18 Cl2 N2 O2'
_chemical_formula_weight 365.24
_space_group_crystal_system monoclinic
_space_group_IT_number 14
_space_group_name_Hall '-P 2yn'
_space_group_name_H-M_alt 'P 1 21/n 1'
_atom_sites_solution_hydrogens mixed
_atom_sites_solution_primary direct
_cell_angle_alpha 90
_cell_angle_beta 97.288(3)
_cell_angle_gamma 90
_cell_formula_units_Z 4
_cell_length_a 8.5266(3)
_cell_length_b 17.9521(7)
_cell_length_c 11.8709(4)
_cell_measurement_reflns_used 2352
_cell_measurement_temperature 293(2)
_cell_measurement_theta_max 70.4980
_cell_measurement_theta_min 4.4730
_cell_volume 1802.40(11)
_computing_cell_refinement
;
CrysAlisPro, Agilent Technologies,
Version 1.171.37.35 (release 13-08-2014 CrysAlis171 .NET)
(compiled Aug 13 2014,18:06:01)
;
_computing_data_collection
;
CrysAlisPro, Agilent Technologies,
Version 1.171.37.35 (release 13-08-2014 CrysAlis171 .NET)
(compiled Aug 13 2014,18:06:01)
;
_computing_data_reduction
;
CrysAlisPro, Agilent Technologies,
Version 1.171.37.35 (release 13-08-2014 CrysAlis171 .NET)
(compiled Aug 13 2014,18:06:01)
;
_computing_molecular_graphics 'Olex2 (Dolomanov et al., 2009)'
_computing_publication_material 'Olex2 (Dolomanov et al., 2009)'
_computing_structure_refinement 'ShelXL (Sheldrick, 2015)'
_computing_structure_solution 'ShelXS (Sheldrick, 2008)'
_diffrn_ambient_temperature 293(2)
_diffrn_detector 'CCD plate'
_diffrn_detector_area_resol_mean 16.2312
_diffrn_detector_type Eos
_diffrn_measured_fraction_theta_full 1.000
_diffrn_measured_fraction_theta_max 1.000
_diffrn_measurement_details
;
#__ type_ start__ end____ width___ exp.time_
  1 omega -105.00  -62.00   1.0000    1.0000
omega____ theta____ kappa____ phi______ frames
    -      -33.5000  178.0000  150.0000 43

#__ type_ start__ end____ width___ exp.time_
  2 omega  -43.00   34.00   1.0000    1.0000
omega____ theta____ kappa____ phi______ frames
    -      -33.5000   37.0000 -150.0000 77

#__ type_ start__ end____ width___ exp.time_
  3 omega  -48.00  -20.00   1.0000    1.0000
omega____ theta____ kappa____ phi______ frames
    -      -33.5000   37.0000  120.0000 28

#__ type_ start__ end____ width___ exp.time_
  4 omega   43.00   77.00   1.0000    1.0000
omega____ theta____ kappa____ phi______ frames
    -       36.4734  -99.0000  -60.0000 34

#__ type_ start__ end____ width___ exp.time_
  5 omega   58.00   83.00   1.0000    1.0000
omega____ theta____ kappa____ phi______ frames
    -       36.4734  178.0000  150.0000 25

#__ type_ start__ end____ width___ exp.time_
  6 omega   57.00  102.00   1.0000    1.0000
omega____ theta____ kappa____ phi______ frames
    -       36.4734  178.0000 -150.0000 45

#__ type_ start__ end____ width___ exp.time_
  7 omega   84.00  110.00   1.0000    1.0000
omega____ theta____ kappa____ phi______ frames
    -       36.4734  178.0000   90.0000 26

#__ type_ start__ end____ width___ exp.time_
  8 omega   78.00  104.00   1.0000    1.0000
omega____ theta____ kappa____ phi______ frames
    -       36.4734  178.0000    0.0000 26

#__ type_ start__ end____ width___ exp.time_
  9 omega   49.00  108.00   1.0000    1.0000
omega____ theta____ kappa____ phi______ frames
    -       36.4734   19.0000  120.0000 59

#__ type_ start__ end____ width___ exp.time_
 10 omega    0.00   26.00   1.0000    1.0000
omega____ theta____ kappa____ phi______ frames
    -       36.4734   19.0000  120.0000 26

#__ type_ start__ end____ width___ exp.time_
 11 omega    2.00   28.00   1.0000    1.0000
omega____ theta____ kappa____ phi______ frames
    -       36.4734  -99.0000  -60.0000 26

#__ type_ start__ end____ width___ exp.time_
 12 omega   56.00   82.00   1.0000    7.5000
omega____ theta____ kappa____ phi______ frames
    -      108.0000  -94.0000    0.0000 26

#__ type_ start__ end____ width___ exp.time_
 13 omega   81.00  107.00   1.0000    7.5000
omega____ theta____ kappa____ phi______ frames
    -      108.0000  -94.0000  -90.0000 26

#__ type_ start__ end____ width___ exp.time_
 14 omega   37.00   88.00   1.0000    7.5000
omega____ theta____ kappa____ phi______ frames
    -      108.0000  -30.0000  -90.0000 51

#__ type_ start__ end____ width___ exp.time_
 15 omega   60.00   85.00   1.0000    7.5000
omega____ theta____ kappa____ phi______ frames
    -      108.0000  -30.0000   90.0000 25

#__ type_ start__ end____ width___ exp.time_
 16 omega   37.00   91.00   1.0000    7.5000
omega____ theta____ kappa____ phi______ frames
    -      108.0000  -30.0000 -150.0000 54

#__ type_ start__ end____ width___ exp.time_
 17 omega   73.00  115.00   1.0000    7.5000
omega____ theta____ kappa____ phi______ frames
    -      108.0000 -111.0000 -180.0000 42

#__ type_ start__ end____ width___ exp.time_
 18 omega  126.00  174.00   1.0000    7.5000
omega____ theta____ kappa____ phi______ frames
    -      108.0000   45.0000   30.0000 48

#__ type_ start__ end____ width___ exp.time_
 19 omega   90.00  121.00   1.0000    7.5000
omega____ theta____ kappa____ phi______ frames
    -      108.0000   45.0000   30.0000 31

#__ type_ start__ end____ width___ exp.time_
 20 omega   39.00  108.00   1.0000    7.5000
omega____ theta____ kappa____ phi______ frames
    -      108.0000  -94.0000   60.0000 69

#__ type_ start__ end____ width___ exp.time_
 21 omega   60.00  144.00   1.0000    7.5000
omega____ theta____ kappa____ phi______ frames
    -      108.0000  178.0000  -60.0000 84

#__ type_ start__ end____ width___ exp.time_
 22 omega   91.00  177.00   1.0000    7.5000
omega____ theta____ kappa____ phi______ frames
    -      108.0000    0.0000  -30.0000 86
;
_diffrn_measurement_device 'four-circle diffractometer'
_diffrn_measurement_device_type 'Xcalibur, Eos, Gemini'
_diffrn_measurement_method '\w scans'
_diffrn_orient_matrix_UB_11 0.0315454000
_diffrn_orient_matrix_UB_12 0.0378874000
_diffrn_orient_matrix_UB_13 0.1171573000
_diffrn_orient_matrix_UB_21 -0.0128827000
_diffrn_orient_matrix_UB_22 -0.0760000000
_diffrn_orient_matrix_UB_23 0.0582175000
_diffrn_orient_matrix_UB_31 0.1789862000
_diffrn_orient_matrix_UB_32 -0.0121832000
_diffrn_orient_matrix_UB_33 0.0003645000
_diffrn_radiation_monochromator graphite
_diffrn_radiation_probe x-ray
_diffrn_radiation_type CuK\a
_diffrn_radiation_wavelength 1.54184
_diffrn_reflns_av_R_equivalents 0.0300
_diffrn_reflns_av_unetI/netI 0.0389
_diffrn_reflns_Laue_measured_fraction_full 1.000
_diffrn_reflns_Laue_measured_fraction_max 1.000
_diffrn_reflns_limit_h_max 10
_diffrn_reflns_limit_h_min -6
_diffrn_reflns_limit_k_max 20
_diffrn_reflns_limit_k_min -21
_diffrn_reflns_limit_l_max 11
_diffrn_reflns_limit_l_min -14
_diffrn_reflns_number 7211
_diffrn_reflns_point_group_measured_fraction_full 1.000
_diffrn_reflns_point_group_measured_fraction_max 1.000
_diffrn_reflns_theta_full 67.071
_diffrn_reflns_theta_max 67.071
_diffrn_reflns_theta_min 4.491
_diffrn_source 'Enhance (Cu) X-ray Source'
_exptl_absorpt_coefficient_mu 3.343
_exptl_absorpt_correction_T_max 1.00000
_exptl_absorpt_correction_T_min 0.71240
_exptl_absorpt_correction_type multi-scan
_exptl_absorpt_process_details
;
CrysAlisPro, Agilent Technologies,
Version 1.171.37.35 (release 13-08-2014 CrysAlis171 .NET)
(compiled Aug 13 2014,18:06:01)
Empirical absorption correction using spherical harmonics,
 implemented in SCALE3 ABSPACK scaling algorithm.
;
_exptl_crystal_colour colourless
_exptl_crystal_colour_primary colourless
_exptl_crystal_density_diffrn 1.346
_exptl_crystal_description prism
_exptl_crystal_F_000 760
_exptl_crystal_size_max 0.16
_exptl_crystal_size_mid 0.15
_exptl_crystal_size_min 0.1
_refine_diff_density_max 0.395
_refine_diff_density_min -0.338
_refine_diff_density_rms 0.051
_refine_ls_extinction_coef .
_refine_ls_extinction_method none
_refine_ls_goodness_of_fit_ref 1.034
_refine_ls_hydrogen_treatment mixed
_refine_ls_matrix_type full
_refine_ls_number_parameters 262
_refine_ls_number_reflns 3226
_refine_ls_number_restraints 4
_refine_ls_restrained_S_all 1.035
_refine_ls_R_factor_all 0.0633
_refine_ls_R_factor_gt 0.0515
_refine_ls_shift/su_max 0.000
_refine_ls_shift/su_mean 0.000
_refine_ls_structure_factor_coef Fsqd
_refine_ls_weighting_details 'w=1/[\s^2^(Fo^2^)+(0.0792P)^2^+0.3736P] where P=(Fo^2^+2Fc^2^)/3'
_refine_ls_weighting_scheme calc
_refine_ls_wR_factor_gt 0.1357
_refine_ls_wR_factor_ref 0.1497
_reflns_Friedel_coverage 0.000
_reflns_Friedel_fraction_full .
_reflns_Friedel_fraction_max .
_reflns_number_gt 2616
_reflns_number_total 3226
_reflns_threshold_expression 'I > 2\s(I)'
_cod_data_source_file suppl_ncrs-2019-0005_suppl.cif
_cod_data_source_block 2
_cod_original_cell_volume 1802.41(11)
_cod_database_code 8105809
_shelx_space_group_comment
;
The symmetry employed for this shelxl refinement is uniquely defined
by the following loop, which should always be used as a source of
symmetry information in preference to the above space-group names.
They are only intended as comments.
;
_shelx_estimated_absorpt_t_max 0.731
_shelx_estimated_absorpt_t_min 0.617
_reflns_odcompleteness_completeness 99.91
_reflns_odcompleteness_iscentric 1
_reflns_odcompleteness_theta 66.97
_olex2_refinement_description
;
1. Fixed Uiso
 At 1.2 times of:
  All C(H) groups
 At 1.5 times of:
  All C(H,H,H) groups
2. Restrained distances
 C15-C16
 1.53 with sigma of 0.02
 C16A-C15
 1.53 with sigma of 0.02
 C15-C17
 1.53 with sigma of 0.02
 C15-C17A
 1.53 with sigma of 0.02
3. Uiso/Uaniso restraints and constraints
Uanis(C16) = Uanis(C16A)
Uanis(C17) = Uanis(C17A)
Uanis(C18) = Uanis(C18A)
4. Others
 Sof(C16A)=Sof(H16D)=Sof(H16E)=Sof(H16F)=Sof(C17A)=Sof(H17D)=Sof(H17E)=
 Sof(H17F)=Sof(C18A)=Sof(H18D)=Sof(H18E)=Sof(H18F)=1-FVAR(1)
 Sof(C16)=Sof(H16A)=Sof(H16B)=Sof(H16C)=Sof(C17)=Sof(H17A)=Sof(H17B)=Sof(H17C)=
 Sof(C18)=Sof(H18A)=Sof(H18B)=Sof(H18C)=FVAR(1)
5.a Idealised Me refined as rotating group:
 C16(H16A,H16B,H16C), C16A(H16D,H16E,H16F), C17(H17A,H17B,H17C), C17A(H17D,
 H17E,H17F), C18(H18A,H18B,H18C), C18A(H18D,H18E,H18F)
;
_olex2_submission_special_instructions 'No special instructions were received'

loop_
_space_group_symop_operation_xyz
'x, y, z'
'-x+1/2, y+1/2, -z+1/2'
'-x, -y, -z'
'x-1/2, -y-1/2, z-1/2'

loop_
_atom_site_label
_atom_site_type_symbol
_atom_site_fract_x
_atom_site_fract_y
_atom_site_fract_z
_atom_site_U_iso_or_equiv
_atom_site_adp_type
_atom_site_occupancy
_atom_site_site_symmetry_order
_atom_site_calc_flag
_atom_site_refinement_flags_posn
_atom_site_refinement_flags_adp
_atom_site_refinement_flags_occupancy
_atom_site_disorder_assembly
_atom_site_disorder_group
C1 C 0.8065(3) 0.39704(14) -0.05467(19) 0.0470(5) Uani 1 1 d . . . . .
C2 C 0.9191(2) 0.34926(13) 0.02263(19) 0.0457(5) Uani 1 1 d . . . . .
C3 C 0.9938(3) 0.29141(14) -0.0262(2) 0.0504(5) Uani 1 1 d . . . . .
H3 H 0.978(3) 0.2827(18) -0.100(3) 0.061 Uiso 1 1 d R . . . .
C4 C 1.1005(3) 0.24796(15) 0.0409(2) 0.0542(6) Uani 1 1 d . . . . .
C5 C 1.1327(3) 0.25780(15) 0.1568(2) 0.0541(6) Uani 1 1 d . . . . .
H5 H 1.206(3) 0.2270(19) 0.199(3) 0.065 Uiso 1 1 d R . . . .
C6 C 1.0540(3) 0.31410(15) 0.2032(2) 0.0537(6) Uani 1 1 d . . . . .
C7 C 0.9486(3) 0.36066(14) 0.1387(2) 0.0530(5) Uani 1 1 d . . . . .
H7 H 0.896(3) 0.3992(19) 0.170(3) 0.064 Uiso 1 1 d R . . . .
C8 C 0.7006(2) 0.52458(13) -0.0750(2) 0.0468(5) Uani 1 1 d . . . . .
C9 C 0.6745(3) 0.52720(17) -0.1931(2) 0.0598(6) Uani 1 1 d . . . . .
H9 H 0.718(4) 0.491(2) -0.229(3) 0.072 Uiso 1 1 d R . . . .
C10 C 0.5779(4) 0.58187(18) -0.2471(2) 0.0674(7) Uani 1 1 d . . . . .
H10 H 0.561(4) 0.582(2) -0.324(3) 0.081 Uiso 1 1 d R . . . .
C11 C 0.5075(4) 0.63395(17) -0.1861(3) 0.0674(7) Uani 1 1 d . . . . .
H11 H 0.442(4) 0.672(2) -0.216(3) 0.081 Uiso 1 1 d R . . . .
C12 C 0.5362(3) 0.63345(15) -0.0692(3) 0.0591(6) Uani 1 1 d . . . . .
H12 H 0.485(4) 0.6685(19) -0.023(3) 0.071 Uiso 1 1 d R . . . .
C13 C 0.6359(2) 0.57980(13) -0.0111(2) 0.0476(5) Uani 1 1 d . . . . .
C14 C 0.6548(3) 0.58641(14) 0.1120(2) 0.0516(5) Uani 1 1 d . . . . .
C15 C 0.7921(3) 0.58908(16) 0.3093(2) 0.0589(6) Uani 1 1 d D . . . .
C16 C 0.6376(12) 0.6159(7) 0.3427(13) 0.103(3) Uani 0.785(10) 1 d D . P A 1
H16A H 0.5558 0.5808 0.3175 0.155 Uiso 0.785(10) 1 calc GR . P A 1
H16B H 0.6119 0.6635 0.3082 0.155 Uiso 0.785(10) 1 calc GR . P A 1
H16C H 0.6465 0.6207 0.4239 0.155 Uiso 0.785(10) 1 calc GR . P A 1
C16A C 0.635(5) 0.593(3) 0.355(5) 0.103(3) Uani 0.215(10) 1 d D . P A 2
H16D H 0.6522 0.6025 0.4356 0.155 Uiso 0.215(10) 1 calc GR . P A 2
H16E H 0.5804 0.5461 0.3421 0.155 Uiso 0.215(10) 1 calc GR . P A 2
H16F H 0.5718 0.6320 0.3180 0.155 Uiso 0.215(10) 1 calc GR . P A 2
C17 C 0.8336(9) 0.5139(4) 0.3677(4) 0.0891(17) Uani 0.785(10) 1 d D . P A 1
H17A H 0.8349 0.5193 0.4483 0.134 Uiso 0.785(10) 1 calc GR . P A 1
H17B H 0.9360 0.4981 0.3516 0.134 Uiso 0.785(10) 1 calc GR . P A 1
H17C H 0.7560 0.4775 0.3398 0.134 Uiso 0.785(10) 1 calc GR . P A 1
C17A C 0.913(3) 0.5425(14) 0.3776(16) 0.0891(17) Uani 0.215(10) 1 d D . P A 2
H17D H 1.0130 0.5677 0.3854 0.134 Uiso 0.215(10) 1 calc GR . P A 2
H17E H 0.9224 0.4956 0.3400 0.134 Uiso 0.215(10) 1 calc GR . P A 2
H17F H 0.8817 0.5339 0.4514 0.134 Uiso 0.215(10) 1 calc GR . P A 2
C18 C 0.9270(9) 0.6441(5) 0.3340(5) 0.108(3) Uani 0.785(10) 1 d . . P A 1
H18A H 0.8970 0.6910 0.2989 0.162 Uiso 0.785(10) 1 calc GR . P A 1
H18B H 1.0187 0.6253 0.3042 0.162 Uiso 0.785(10) 1 calc GR . P A 1
H18C H 0.9508 0.6508 0.4146 0.162 Uiso 0.785(10) 1 calc GR . P A 1
C18A C 0.836(3) 0.6744(17) 0.327(2) 0.108(3) Uani 0.215(10) 1 d . . P A 2
H18D H 0.7669 0.7038 0.2740 0.162 Uiso 0.215(10) 1 calc GR . P A 2
H18E H 0.9434 0.6822 0.3138 0.162 Uiso 0.215(10) 1 calc GR . P A 2
H18F H 0.8232 0.6889 0.4029 0.162 Uiso 0.215(10) 1 calc GR . P A 2
Cl1 Cl 1.19920(11) 0.17705(6) -0.02130(8) 0.0984(4) Uani 1 1 d . . . . .
Cl2 Cl 1.08811(12) 0.32755(5) 0.34982(6) 0.0871(3) Uani 1 1 d . . . . .
N1 N 0.7921(2) 0.46754(11) -0.01806(17) 0.0473(4) Uani 1 1 d . . . . .
H1 H 0.853(3) 0.4831(17) 0.042(3) 0.056(8) Uiso 1 1 d . . . . .
N2 N 0.7816(2) 0.57343(11) 0.18308(17) 0.0472(4) Uani 1 1 d . . . . .
O1 O 0.7343(2) 0.37127(11) -0.14162(16) 0.0616(5) Uani 1 1 d . . . . .
O2 O 0.91319(18) 0.54987(11) 0.15085(15) 0.0567(4) Uani 1 1 d . . . . .
H14 H 0.567(3) 0.6076(18) 0.142(3) 0.064(8) Uiso 1 1 d . . . . .

loop_
_atom_site_aniso_label
_atom_site_aniso_U_11
_atom_site_aniso_U_22
_atom_site_aniso_U_33
_atom_site_aniso_U_23
_atom_site_aniso_U_13
_atom_site_aniso_U_12
C1 0.0465(11) 0.0492(12) 0.0443(11) -0.0027(9) 0.0017(9) -0.0009(9)
C2 0.0450(11) 0.0444(11) 0.0464(12) -0.0010(9) 0.0007(9) -0.0035(9)
C3 0.0516(12) 0.0548(13) 0.0428(12) -0.0092(10) -0.0018(9) -0.0009(10)
C4 0.0512(12) 0.0516(13) 0.0576(14) -0.0086(11) -0.0013(10) 0.0034(10)
C5 0.0532(12) 0.0516(13) 0.0547(14) 0.0029(10) -0.0043(11) 0.0014(10)
C6 0.0657(14) 0.0551(13) 0.0393(11) 0.0034(10) 0.0024(10) -0.0024(11)
C7 0.0630(13) 0.0496(13) 0.0466(12) -0.0024(10) 0.0077(10) 0.0060(11)
C8 0.0430(10) 0.0468(12) 0.0481(12) 0.0026(9) -0.0039(9) -0.0046(9)
C9 0.0640(15) 0.0651(16) 0.0483(13) 0.0018(12) -0.0008(11) 0.0000(13)
C10 0.0773(17) 0.0710(18) 0.0488(14) 0.0129(13) -0.0114(12) -0.0062(14)
C11 0.0685(16) 0.0602(16) 0.0672(17) 0.0181(13) -0.0154(13) 0.0018(13)
C12 0.0575(13) 0.0501(13) 0.0667(16) 0.0045(12) -0.0040(12) 0.0015(11)
C13 0.0411(10) 0.0474(12) 0.0523(12) 0.0045(9) -0.0014(9) -0.0027(9)
C14 0.0491(12) 0.0492(12) 0.0549(13) -0.0041(10) 0.0008(10) 0.0060(10)
C15 0.0636(14) 0.0638(15) 0.0476(13) -0.0082(11) -0.0002(11) 0.0021(12)
C16 0.101(3) 0.147(10) 0.061(4) -0.025(5) 0.007(2) 0.047(5)
C16A 0.101(3) 0.147(10) 0.061(4) -0.025(5) 0.007(2) 0.047(5)
C17 0.117(5) 0.095(4) 0.054(2) 0.012(2) 0.007(3) 0.018(3)
C17A 0.117(5) 0.095(4) 0.054(2) 0.012(2) 0.007(3) 0.018(3)
C18 0.119(5) 0.137(6) 0.071(2) -0.051(3) 0.021(3) -0.058(4)
C18A 0.119(5) 0.137(6) 0.071(2) -0.051(3) 0.021(3) -0.058(4)
Cl1 0.0980(6) 0.1090(7) 0.0807(5) -0.0340(5) -0.0175(4) 0.0551(5)
Cl2 0.1241(7) 0.0961(6) 0.0393(3) 0.0041(3) 0.0031(4) 0.0245(5)
N1 0.0494(10) 0.0481(10) 0.0418(9) -0.0029(8) -0.0039(8) 0.0049(8)
N2 0.0485(10) 0.0434(10) 0.0481(10) -0.0054(8) -0.0002(8) 0.0015(8)
O1 0.0639(10) 0.0579(10) 0.0570(10) -0.0116(8) -0.0154(8) 0.0019(8)
O2 0.0445(8) 0.0702(11) 0.0537(9) -0.0121(8) -0.0008(7) -0.0008(7)

loop_
_atom_type_symbol
_atom_type_description
_atom_type_scat_dispersion_real
_atom_type_scat_dispersion_imag
_atom_type_scat_source
C C 0.0181 0.0091 'International Tables Vol C Tables 4.2.6.8 and 6.1.1.4'
H H 0.0000 0.0000 'International Tables Vol C Tables 4.2.6.8 and 6.1.1.4'
Cl Cl 0.3639 0.7018 'International Tables Vol C Tables 4.2.6.8 and 6.1.1.4'
N N 0.0311 0.0180 'International Tables Vol C Tables 4.2.6.8 and 6.1.1.4'
O O 0.0492 0.0322 'International Tables Vol C Tables 4.2.6.8 and 6.1.1.4'

loop_
_geom_angle_atom_site_label_1
_geom_angle_atom_site_label_2
_geom_angle_atom_site_label_3
_geom_angle
_geom_angle_site_symmetry_1
_geom_angle_site_symmetry_3
N1 C1 C2 114.48(19) . .
O1 C1 C2 120.8(2) . .
O1 C1 N1 124.7(2) . .
C3 C2 C1 117.6(2) . .
C3 C2 C7 119.5(2) . .
C7 C2 C1 122.9(2) . .
C2 C3 H3 122(2) . .
C4 C3 C2 119.3(2) . .
C4 C3 H3 119(2) . .
C3 C4 C5 122.7(2) . .
C3 C4 Cl1 119.3(2) . .
C5 C4 Cl1 118.1(2) . .
C4 C5 H5 119.7(19) . .
C6 C5 C4 116.8(2) . .
C6 C5 H5 123.5(19) . .
C5 C6 C7 122.7(2) . .
C5 C6 Cl2 118.44(19) . .
C7 C6 Cl2 118.8(2) . .
C2 C7 C6 119.0(2) . .
C2 C7 H7 118.5(19) . .
C6 C7 H7 122.5(19) . .
C9 C8 C13 119.8(2) . .
C9 C8 N1 121.1(2) . .
C13 C8 N1 119.1(2) . .
C8 C9 H9 116(2) . .
C10 C9 C8 120.0(3) . .
C10 C9 H9 124(2) . .
C9 C10 H10 118(2) . .
C11 C10 C9 121.0(3) . .
C11 C10 H10 121(2) . .
C10 C11 H11 126(2) . .
C10 C11 C12 119.7(3) . .
C12 C11 H11 115(2) . .
C11 C12 H12 122(2) . .
C11 C12 C13 121.2(3) . .
C13 C12 H12 117(2) . .
C8 C13 C12 118.3(2) . .
C8 C13 C14 126.8(2) . .
C12 C13 C14 114.8(2) . .
C13 C14 H14 114.9(18) . .
N2 C14 C13 127.8(2) . .
N2 C14 H14 117.0(18) . .
C16 C15 C17 108.8(5) . .
C16 C15 C18 114.1(7) . .
C16 C15 N2 112.1(7) . .
C16A C15 C18A 97(3) . .
C16A C15 N2 115(3) . .
C17A C15 C16A 114(2) . .
C17A C15 C18A 109.8(14) . .
C17A C15 N2 112.6(8) . .
C18 C15 C17 111.0(4) . .
C18 C15 N2 105.0(3) . .
N2 C15 C17 105.3(3) . .
N2 C15 C18A 106.9(9) . .
C15 C16 H16A 109.5 . .
C15 C16 H16B 109.5 . .
C15 C16 H16C 109.5 . .
H16A C16 H16B 109.5 . .
H16A C16 H16C 109.5 . .
H16B C16 H16C 109.5 . .
C15 C16A H16D 109.5 . .
C15 C16A H16E 109.5 . .
C15 C16A H16F 109.5 . .
H16D C16A H16E 109.5 . .
H16D C16A H16F 109.5 . .
H16E C16A H16F 109.5 . .
C15 C17 H17A 109.5 . .
C15 C17 H17B 109.5 . .
C15 C17 H17C 109.5 . .
H17A C17 H17B 109.5 . .
H17A C17 H17C 109.5 . .
H17B C17 H17C 109.5 . .
C15 C17A H17D 109.5 . .
C15 C17A H17E 109.5 . .
C15 C17A H17F 109.5 . .
H17D C17A H17E 109.5 . .
H17D C17A H17F 109.5 . .
H17E C17A H17F 109.5 . .
C15 C18 H18A 109.5 . .
C15 C18 H18B 109.5 . .
C15 C18 H18C 109.5 . .
H18A C18 H18B 109.5 . .
H18A C18 H18C 109.5 . .
H18B C18 H18C 109.5 . .
C15 C18A H18D 109.5 . .
C15 C18A H18E 109.5 . .
C15 C18A H18F 109.5 . .
H18D C18A H18E 109.5 . .
H18D C18A H18F 109.5 . .
H18E C18A H18F 109.5 . .
C1 N1 C8 126.6(2) . .
C1 N1 H1 120(2) . .
C8 N1 H1 113(2) . .
C14 N2 C15 123.1(2) . .
O2 N2 C14 122.8(2) . .
O2 N2 C15 113.97(18) . .

loop_
_geom_bond_atom_site_label_1
_geom_bond_atom_site_label_2
_geom_bond_distance
_geom_bond_site_symmetry_2
C1 C2 1.508(3) .
C1 N1 1.349(3) .
C1 O1 1.224(3) .
C2 C3 1.384(3) .
C2 C7 1.384(3) .
C3 H3 0.88(3) .
C3 C4 1.374(4) .
C4 C5 1.379(4) .
C4 Cl1 1.742(3) .
C5 H5 0.93(3) .
C5 C6 1.367(4) .
C6 C7 1.385(4) .
C6 Cl2 1.744(2) .
C7 H7 0.93(3) .
C8 C9 1.392(4) .
C8 C13 1.403(4) .
C8 N1 1.407(3) .
C9 H9 0.89(4) .
C9 C10 1.385(4) .
C10 H10 0.90(4) .
C10 C11 1.368(5) .
C11 H11 0.93(4) .
C11 C12 1.378(4) .
C12 H12 0.97(3) .
C12 C13 1.406(3) .
C13 C14 1.455(3) .
C14 N2 1.305(3) .
C14 H14 0.95(3) .
C15 C16 1.502(7) .
C15 C16A 1.51(2) .
C15 C17 1.537(6) .
C15 C17A 1.486(15) .
C15 C18 1.516(6) .
C15 C18A 1.58(3) .
C15 N2 1.516(3) .
C16 H16A 0.9600 .
C16 H16B 0.9600 .
C16 H16C 0.9600 .
C16A H16D 0.9600 .
C16A H16E 0.9600 .
C16A H16F 0.9600 .
C17 H17A 0.9600 .
C17 H17B 0.9600 .
C17 H17C 0.9600 .
C17A H17D 0.9600 .
C17A H17E 0.9600 .
C17A H17F 0.9600 .
C18 H18A 0.9600 .
C18 H18B 0.9600 .
C18 H18C 0.9600 .
C18A H18D 0.9600 .
C18A H18E 0.9600 .
C18A H18F 0.9600 .
N1 H1 0.87(3) .
N2 O2 1.301(3) .

loop_
_geom_hbond_atom_site_label_D
_geom_hbond_atom_site_label_H
_geom_hbond_atom_site_label_A
_geom_hbond_distance_DH
_geom_hbond_distance_HA
_geom_hbond_distance_DA
_geom_hbond_angle_DHA
_geom_hbond_site_symmetry_A
N1 H1 O2 0.87(3) 1.79(3) 2.597(3) 153(3) .

loop_
_geom_torsion_atom_site_label_1
_geom_torsion_atom_site_label_2
_geom_torsion_atom_site_label_3
_geom_torsion_atom_site_label_4
_geom_torsion
_geom_torsion_site_symmetry_1
_geom_torsion_site_symmetry_2
_geom_torsion_site_symmetry_3
_geom_torsion_site_symmetry_4
C1 C2 C3 C4 178.2(2) . . . .
C1 C2 C7 C6 -179.9(2) . . . .
C2 C1 N1 C8 177.4(2) . . . .
C2 C3 C4 C5 2.4(4) . . . .
C2 C3 C4 Cl1 -177.97(19) . . . .
C3 C2 C7 C6 0.7(4) . . . .
C3 C4 C5 C6 -0.6(4) . . . .
C4 C5 C6 C7 -1.2(4) . . . .
C4 C5 C6 Cl2 178.8(2) . . . .
C5 C6 C7 C2 1.1(4) . . . .
C7 C2 C3 C4 -2.3(4) . . . .
C8 C9 C10 C11 0.2(4) . . . .
C8 C13 C14 N2 38.7(4) . . . .
C9 C8 C13 C12 4.6(3) . . . .
C9 C8 C13 C14 -178.4(2) . . . .
C9 C8 N1 C1 -30.8(4) . . . .
C9 C10 C11 C12 1.8(5) . . . .
C10 C11 C12 C13 -0.6(4) . . . .
C11 C12 C13 C8 -2.6(4) . . . .
C11 C12 C13 C14 180.0(2) . . . .
C12 C13 C14 N2 -144.2(3) . . . .
C13 C8 C9 C10 -3.4(4) . . . .
C13 C8 N1 C1 149.6(2) . . . .
C13 C14 N2 C15 174.1(2) . . . .
C13 C14 N2 O2 -1.8(4) . . . .
C16 C15 N2 C14 3.8(6) . . . .
C16 C15 N2 O2 -179.9(6) . . . .
C16A C15 N2 C14 22(2) . . . .
C16A C15 N2 O2 -162(2) . . . .
C17 C15 N2 C14 122.0(4) . . . .
C17 C15 N2 O2 -61.7(4) . . . .
C17A C15 N2 C14 155.5(12) . . . .
C17A C15 N2 O2 -28.2(13) . . . .
C18 C15 N2 C14 -120.7(5) . . . .
C18 C15 N2 O2 55.6(5) . . . .
C18A C15 N2 C14 -83.9(12) . . . .
C18A C15 N2 O2 92.5(12) . . . .
Cl1 C4 C5 C6 179.7(2) . . . .
Cl2 C6 C7 C2 -178.83(19) . . . .
N1 C1 C2 C3 -152.1(2) . . . .
N1 C1 C2 C7 28.5(3) . . . .
N1 C8 C9 C10 177.0(2) . . . .
N1 C8 C13 C12 -175.8(2) . . . .
N1 C8 C13 C14 1.3(3) . . . .
O1 C1 C2 C3 29.2(3) . . . .
O1 C1 C2 C7 -150.2(2) . . . .
O1 C1 N1 C8 -4.0(4) . . . .
